data_1520154
loop_
_publ_author_name
'Coles, Simon J.'
'Hursthouse, Michael B.'
'Sengul, Abdurrahaman'

_publ_section_title
;
 Ag(I)-1,2-bis((N-methyl-imidazol-2-yl)methylene)hydrazine triflate
;
_journal_name_full 'Crystal Structure Report Archive'
_journal_page_first 520
_journal_year 2008
_chemical_formula_sum 'C11 H12 Ag F3 N6 O3 S'
_chemical_formula_weight 473.20
_space_group_IT_number 2
_symmetry_cell_setting triclinic
_symmetry_space_group_name_Hall '-P 1'
_symmetry_space_group_name_H-M 'P -1'
_atom_sites_solution_hydrogens geom
_atom_sites_solution_primary direct
_atom_sites_solution_secondary difmap
_cell_angle_alpha 96.4450(10)
_cell_angle_beta 111.7310(10)
_cell_angle_gamma 97.3180(10)
_cell_formula_units_Z 4
_cell_length_a 10.95900(10)
_cell_length_b 11.4830(2)
_cell_length_c 14.0360(2)
_cell_measurement_reflns_used 52416
_cell_measurement_temperature 120(2)
_cell_measurement_theta_max 27.48
_cell_measurement_theta_min 2.91
_cell_volume 1602.88(4)
_computing_cell_refinement 'DENZO, COLLECT'
_computing_data_reduction 'DENZO, COLLECT'
_computing_molecular_graphics 'PLATON (Spek, 2003)'
_computing_structure_refinement 'SHELXL-97 (Sheldrick, 1997)'
_computing_structure_solution 'SIR2004 (Giacovazzo, 2004)'
_diffrn_ambient_temperature 120(2)
_diffrn_detector_area_resol_mean 9.091
_diffrn_measured_fraction_theta_full 0.997
_diffrn_measured_fraction_theta_max 0.997
_diffrn_measurement_device_type 'Bruker-Nonius KappaCCD Area Detector'
_diffrn_measurement_method '\f and \w scans'
_diffrn_radiation_monochromator graphite
_diffrn_radiation_source 'Bruker-Nonius FR591 rotating anode'
_diffrn_radiation_type MoK\a
_diffrn_radiation_wavelength 0.71073
_diffrn_reflns_av_R_equivalents 0.0488
_diffrn_reflns_av_sigmaI/netI 0.0395
_diffrn_reflns_limit_h_max 14
_diffrn_reflns_limit_h_min -14
_diffrn_reflns_limit_k_max 14
_diffrn_reflns_limit_k_min -14
_diffrn_reflns_limit_l_max 18
_diffrn_reflns_limit_l_min -18
_diffrn_reflns_number 35959
_diffrn_reflns_theta_full 27.50
_diffrn_reflns_theta_max 27.50
_diffrn_reflns_theta_min 3.17
_exptl_absorpt_coefficient_mu 1.446
_exptl_absorpt_correction_T_max 0.891
_exptl_absorpt_correction_T_min 0.862
_exptl_absorpt_correction_type multi-scan
_exptl_absorpt_process_details 'SADABS V2.10 (Sheldrick, G.M., 2003)'
_exptl_crystal_colour yellow
_exptl_crystal_density_diffrn 1.961
_exptl_crystal_density_method 'not measured'
_exptl_crystal_description block
_exptl_crystal_F_000 936
_exptl_crystal_size_max 0.10
_exptl_crystal_size_mid 0.10
_exptl_crystal_size_min 0.08
_refine_diff_density_max 0.735
_refine_diff_density_min -0.874
_refine_diff_density_rms 0.111
_refine_ls_extinction_method none
_refine_ls_goodness_of_fit_ref 1.060
_refine_ls_hydrogen_treatment constr
_refine_ls_matrix_type full
_refine_ls_number_parameters 451
_refine_ls_number_reflns 7338
_refine_ls_number_restraints 0
_refine_ls_restrained_S_all 1.060
_refine_ls_R_factor_all 0.0434
_refine_ls_R_factor_gt 0.0352
_refine_ls_shift/su_max 0.001
_refine_ls_shift/su_mean 0.000
_refine_ls_structure_factor_coef Fsqd
_refine_ls_weighting_details 'calc w=1/[\s^2^(Fo^2^)+(0.0362P)^2^+2.6361P] where P=(Fo^2^+2Fc^2^)/3'
_refine_ls_weighting_scheme calc
_refine_ls_wR_factor_gt 0.0832
_refine_ls_wR_factor_ref 0.0878
_reflns_number_gt 6364
_reflns_number_total 7338
_reflns_threshold_expression >2sigma(I)
_cod_data_source_file eCrystal-520.cif
_cod_data_source_block 2008sjc0013
_cod_depositor_comments
;
Citation :
Coles, Simon J. and Hursthouse, Michael B. and Sengul, Abdurrahaman (2008) 
University of Southampton, Crystal Structure Report Archive. 
(doi:10.5258/ecrystals/520)

More at:
http://ecrystals.chem.soton.ac.uk/520/

The following automatic conversions were performed:

'_symmetry_cell_setting' value 'Triclinic' changed to 'triclinic'
according to the built-in table from CIF Core dictionary named
'cif_core.dic' version 2.4.1 from 2010-06-29.

Automatic conversion script
Id: cif_fix_values 3392 2015-05-12 13:50:21Z andrius 
;
_cod_original_sg_symbol_H-M P-1
_cod_database_code 1520154

loop_
_symmetry_equiv_pos_as_xyz
'x, y, z'
'-x, -y, -z'

loop_
_atom_site_label
_atom_site_type_symbol
_atom_site_fract_x
_atom_site_fract_y
_atom_site_fract_z
_atom_site_U_iso_or_equiv
_atom_site_adp_type
_atom_site_occupancy
_atom_site_symmetry_multiplicity
_atom_site_calc_flag
_atom_site_refinement_flags
_atom_site_disorder_assembly
_atom_site_disorder_group
C1 C 0.8636(3) 0.5369(3) 0.9113(2) 0.0178(6) Uani 1 1 d . . .
C2 C 0.7475(3) 0.3416(3) 0.9320(3) 0.0284(7) Uani 1 1 d . . .
H2A H 0.7419 0.2575 0.9059 0.043 Uiso 1 1 calc R . .
H2B H 0.6577 0.3612 0.9076 0.043 Uiso 1 1 calc R . .
H2C H 0.7869 0.3563 1.0083 0.043 Uiso 1 1 calc R . .
C3 C 0.8919(3) 0.3742(3) 0.8306(2) 0.0212(6) Uani 1 1 d . . .
H3 H 0.8878 0.2932 0.8047 0.025 Uiso 1 1 calc R . .
C4 C 0.9604(3) 0.4732(3) 0.8128(2) 0.0210(6) Uani 1 1 d . . .
H4 H 1.0125 0.4714 0.7718 0.025 Uiso 1 1 calc R . .
C5 C 0.8173(3) 0.6173(3) 0.9722(2) 0.0181(6) Uani 1 1 d . . .
H5 H 0.7619 0.5875 1.0058 0.022 Uiso 1 1 calc R . .
C6 C 0.8400(3) 0.9103(3) 1.0491(2) 0.0175(6) Uani 1 1 d . . .
H6 H 0.9088 0.9366 1.0264 0.021 Uiso 1 1 calc R . .
C7 C 0.7889(3) 0.9975(3) 1.0990(2) 0.0169(6) Uani 1 1 d . . .
C8 C 0.5827(3) 0.8659(3) 1.0968(3) 0.0268(7) Uani 1 1 d . . .
H8A H 0.5115 0.8793 1.1208 0.040 Uiso 1 1 calc R . .
H8B H 0.6300 0.8065 1.1326 0.040 Uiso 1 1 calc R . .
H8C H 0.5438 0.8369 1.0215 0.040 Uiso 1 1 calc R . .
C9 C 0.6624(3) 1.0857(3) 1.1628(2) 0.0207(6) Uani 1 1 d . . .
H9 H 0.5931 1.1001 1.1854 0.025 Uiso 1 1 calc R . .
C10 C 0.7661(3) 1.1684(3) 1.1669(2) 0.0195(6) Uani 1 1 d . . .
H10 H 0.7814 1.2512 1.1931 0.023 Uiso 1 1 calc R . .
C11 C 0.2364(3) 0.5180(3) 0.4259(2) 0.0186(6) Uani 1 1 d . . .
C12 C 0.3624(3) 0.3937(3) 0.3471(3) 0.0265(7) Uani 1 1 d . . .
H12A H 0.4381 0.4123 0.3266 0.040 Uiso 1 1 calc R . .
H12B H 0.2839 0.3517 0.2862 0.040 Uiso 1 1 calc R . .
H12C H 0.3851 0.3429 0.4004 0.040 Uiso 1 1 calc R . .
C13 C 0.4018(3) 0.6160(3) 0.3977(2) 0.0243(6) Uani 1 1 d . . .
H13 H 0.4748 0.6349 0.3777 0.029 Uiso 1 1 calc R . .
C14 C 0.3451(3) 0.6942(3) 0.4406(3) 0.0262(7) Uani 1 1 d . . .
H14 H 0.3727 0.7784 0.4556 0.031 Uiso 1 1 calc R . .
C15 C 0.1375(3) 0.4254(3) 0.4303(2) 0.0188(6) Uani 1 1 d . . .
H15 H 0.0793 0.4460 0.4630 0.023 Uiso 1 1 calc R . .
C16 C 0.0212(3) 0.1299(3) 0.3726(2) 0.0177(6) Uani 1 1 d . . .
H16 H 0.0826 0.1075 0.3440 0.021 Uiso 1 1 calc R . .
C17 C -0.0784(3) 0.0411(3) 0.3812(2) 0.0187(6) Uani 1 1 d . . .
C18 C -0.0134(3) -0.1422(3) 0.3077(2) 0.0236(6) Uani 1 1 d . . .
H18A H -0.0494 -0.2279 0.2918 0.035 Uiso 1 1 calc R . .
H18B H 0.0787 -0.1272 0.3592 0.035 Uiso 1 1 calc R . .
H18C H -0.0150 -0.1141 0.2439 0.035 Uiso 1 1 calc R . .
C19 C -0.1998(3) -0.1310(3) 0.3705(2) 0.0217(6) Uani 1 1 d . . .
H19 H -0.2351 -0.2138 0.3580 0.026 Uiso 1 1 calc R . .
C20 C -0.2433(3) -0.0399(3) 0.4131(2) 0.0216(6) Uani 1 1 d . . .
H20 H -0.3157 -0.0498 0.4349 0.026 Uiso 1 1 calc R . .
C21 C 0.5757(4) 0.4249(4) 0.1712(3) 0.0369(8) Uani 1 1 d . . .
C22 C 0.3780(3) -0.0095(3) 0.3221(3) 0.0306(7) Uani 1 1 d . . .
Ag1 Ag 0.13159(2) 0.71455(2) 0.537803(18) 0.02248(7) Uani 1 1 d . . .
Ag2 Ag 0.01288(2) 0.21069(2) 0.104774(19) 0.02228(7) Uani 1 1 d . . .
F1 F 0.4744(2) 0.4815(3) 0.1423(2) 0.0656(8) Uani 1 1 d . . .
F2 F 0.5354(3) 0.3273(2) 0.2037(2) 0.0565(7) Uani 1 1 d . . .
F3 F 0.6013(2) 0.3882(2) 0.08794(17) 0.0475(6) Uani 1 1 d . . .
F4 F 0.4270(2) -0.1098(2) 0.31256(18) 0.0401(5) Uani 1 1 d . . .
F5 F 0.4822(2) 0.0796(2) 0.36762(19) 0.0559(7) Uani 1 1 d . . .
F6 F 0.3156(3) -0.0229(3) 0.38706(19) 0.0627(8) Uani 1 1 d . . .
N1 N 0.8312(2) 0.4163(2) 0.8932(2) 0.0193(5) Uani 1 1 d . . .
N2 N 0.9417(2) 0.5738(2) 0.86292(19) 0.0201(5) Uani 1 1 d . . .
N3 N 0.8533(2) 0.7301(2) 0.97945(19) 0.0187(5) Uani 1 1 d . . .
N4 N 0.7950(2) 0.7978(2) 1.03459(19) 0.0189(5) Uani 1 1 d . . .
N5 N 0.6773(2) 0.9786(2) 1.12001(19) 0.0193(5) Uani 1 1 d . . .
N6 N 0.8453(2) 1.1127(2) 1.12677(19) 0.0176(5) Uani 1 1 d . . .
N7 N 0.3328(2) 0.5048(2) 0.3891(2) 0.0209(5) Uani 1 1 d . . .
N8 N 0.2427(2) 0.6334(2) 0.4589(2) 0.0209(5) Uani 1 1 d . . .
N9 N 0.1258(2) 0.3164(2) 0.3913(2) 0.0211(5) Uani 1 1 d . . .
N10 N 0.0245(2) 0.2413(2) 0.40487(19) 0.0194(5) Uani 1 1 d . . .
N11 N -0.0952(2) -0.0784(2) 0.34964(19) 0.0181(5) Uani 1 1 d . . .
N12 N -0.1679(2) 0.0672(2) 0.4197(2) 0.0206(5) Uani 1 1 d . . .
O1 O 0.8146(2) 0.4398(2) 0.3069(2) 0.0370(6) Uani 1 1 d . . .
O2 O 0.7600(3) 0.6071(2) 0.2183(2) 0.0430(7) Uani 1 1 d . . .
O3 O 0.6693(2) 0.5652(2) 0.34819(18) 0.0324(5) Uani 1 1 d . . .
O4 O 0.2198(3) 0.1208(2) 0.2236(2) 0.0382(6) Uani 1 1 d . . .
O5 O 0.1647(2) -0.0903(2) 0.1588(2) 0.0343(6) Uani 1 1 d . . .
O6 O 0.3518(2) 0.0270(3) 0.14118(19) 0.0374(6) Uani 1 1 d . . .
S1 S 0.72188(7) 0.51946(7) 0.27406(6) 0.02357(17) Uani 1 1 d . . .
S2 S 0.26617(7) 0.01509(7) 0.19715(6) 0.01942(15) Uani 1 1 d . . .

loop_
_atom_site_aniso_label
_atom_site_aniso_U_11
_atom_site_aniso_U_22
_atom_site_aniso_U_33
_atom_site_aniso_U_23
_atom_site_aniso_U_13
_atom_site_aniso_U_12
C1 0.0156(13) 0.0143(14) 0.0230(14) 0.0031(11) 0.0067(11) 0.0038(10)
C2 0.0277(16) 0.0173(16) 0.046(2) 0.0079(14) 0.0200(15) 0.0041(12)
C3 0.0206(14) 0.0177(15) 0.0242(15) 0.0005(12) 0.0077(12) 0.0058(11)
C4 0.0229(14) 0.0193(15) 0.0219(15) 0.0020(12) 0.0093(12) 0.0080(12)
C5 0.0148(13) 0.0175(14) 0.0230(14) 0.0026(11) 0.0084(11) 0.0038(10)
C6 0.0165(13) 0.0196(15) 0.0180(13) 0.0041(11) 0.0072(11) 0.0069(11)
C7 0.0167(13) 0.0178(14) 0.0181(13) 0.0057(11) 0.0078(11) 0.0048(11)
C8 0.0207(15) 0.0225(16) 0.0386(19) 0.0013(14) 0.0159(14) -0.0013(12)
C9 0.0207(14) 0.0213(15) 0.0223(15) 0.0012(12) 0.0102(12) 0.0087(12)
C10 0.0224(14) 0.0164(14) 0.0212(14) 0.0033(11) 0.0088(12) 0.0077(11)
C11 0.0198(14) 0.0177(15) 0.0200(14) 0.0039(11) 0.0089(11) 0.0057(11)
C12 0.0283(16) 0.0233(17) 0.0333(18) 0.0013(13) 0.0175(14) 0.0101(13)
C13 0.0229(15) 0.0229(16) 0.0297(17) 0.0035(13) 0.0147(13) 0.0000(12)
C14 0.0281(16) 0.0210(16) 0.0322(17) 0.0045(13) 0.0161(14) -0.0001(13)
C15 0.0209(14) 0.0169(15) 0.0214(14) 0.0034(11) 0.0103(12) 0.0067(11)
C16 0.0182(13) 0.0180(15) 0.0183(14) 0.0039(11) 0.0075(11) 0.0062(11)
C17 0.0209(14) 0.0168(14) 0.0182(14) 0.0035(11) 0.0069(11) 0.0051(11)
C18 0.0273(15) 0.0190(15) 0.0286(16) 0.0020(12) 0.0151(13) 0.0077(12)
C19 0.0195(14) 0.0198(15) 0.0228(15) 0.0029(12) 0.0060(12) 0.0010(11)
C20 0.0188(14) 0.0220(16) 0.0247(15) 0.0030(12) 0.0100(12) 0.0030(11)
C21 0.0317(18) 0.037(2) 0.040(2) -0.0049(16) 0.0143(16) 0.0116(16)
C22 0.0292(17) 0.038(2) 0.0279(17) 0.0074(15) 0.0117(14) 0.0134(15)
Ag1 0.02626(13) 0.01971(13) 0.02658(13) 0.00348(9) 0.01460(10) 0.00919(9)
Ag2 0.02174(12) 0.01781(13) 0.03248(14) 0.00764(10) 0.01523(10) 0.00442(9)
F1 0.0290(12) 0.0684(18) 0.0711(18) -0.0191(14) -0.0079(12) 0.0222(12)
F2 0.0538(15) 0.0350(13) 0.0835(19) -0.0151(12) 0.0444(14) -0.0145(11)
F3 0.0548(14) 0.0554(15) 0.0286(11) -0.0062(10) 0.0143(10) 0.0157(12)
F4 0.0365(11) 0.0391(12) 0.0525(13) 0.0218(10) 0.0173(10) 0.0218(10)
F5 0.0405(13) 0.0498(15) 0.0466(14) -0.0110(11) -0.0127(11) 0.0096(11)
F6 0.0666(17) 0.109(2) 0.0376(13) 0.0328(14) 0.0331(12) 0.0483(17)
N1 0.0190(12) 0.0146(12) 0.0257(13) 0.0043(10) 0.0093(10) 0.0049(9)
N2 0.0206(12) 0.0185(13) 0.0221(13) 0.0043(10) 0.0085(10) 0.0056(10)
N3 0.0190(12) 0.0169(12) 0.0235(13) 0.0049(10) 0.0105(10) 0.0064(9)
N4 0.0246(12) 0.0150(12) 0.0204(12) 0.0030(10) 0.0113(10) 0.0072(10)
N5 0.0190(12) 0.0168(12) 0.0233(13) 0.0029(10) 0.0102(10) 0.0028(9)
N6 0.0174(11) 0.0166(12) 0.0212(12) 0.0044(10) 0.0092(10) 0.0058(9)
N7 0.0210(12) 0.0203(13) 0.0236(13) 0.0022(10) 0.0115(10) 0.0046(10)
N8 0.0240(13) 0.0170(13) 0.0248(13) 0.0017(10) 0.0135(11) 0.0038(10)
N9 0.0220(12) 0.0194(13) 0.0247(13) 0.0047(10) 0.0118(10) 0.0039(10)
N10 0.0168(11) 0.0225(13) 0.0199(12) 0.0054(10) 0.0084(10) 0.0017(10)
N11 0.0192(12) 0.0136(12) 0.0219(12) 0.0020(10) 0.0083(10) 0.0045(9)
N12 0.0195(12) 0.0188(13) 0.0237(13) 0.0030(10) 0.0084(10) 0.0048(10)
O1 0.0331(13) 0.0394(15) 0.0359(14) 0.0038(11) 0.0072(11) 0.0197(11)
O2 0.0468(16) 0.0281(14) 0.0647(19) 0.0116(13) 0.0336(14) 0.0045(12)
O3 0.0349(13) 0.0322(14) 0.0304(12) -0.0029(10) 0.0145(10) 0.0092(10)
O4 0.0366(13) 0.0295(14) 0.0433(15) 0.0004(11) 0.0072(11) 0.0189(11)
O5 0.0258(12) 0.0245(13) 0.0463(15) 0.0004(11) 0.0097(11) 0.0015(9)
O6 0.0279(12) 0.0625(18) 0.0324(13) 0.0189(12) 0.0188(11) 0.0142(12)
S1 0.0181(3) 0.0196(4) 0.0306(4) -0.0027(3) 0.0085(3) 0.0044(3)
S2 0.0169(3) 0.0188(4) 0.0229(4) 0.0023(3) 0.0078(3) 0.0054(3)

loop_
_atom_type_symbol
_atom_type_description
_atom_type_scat_dispersion_real
_atom_type_scat_dispersion_imag
_atom_type_scat_source
C C 0.0033 0.0016 'International Tables Vol C Tables 4.2.6.8 and 6.1.1.4'
H H 0.0000 0.0000 'International Tables Vol C Tables 4.2.6.8 and 6.1.1.4'
Ag Ag -0.8971 1.1015 'International Tables Vol C Tables 4.2.6.8 and 6.1.1.4'
F F 0.0171 0.0103 'International Tables Vol C Tables 4.2.6.8 and 6.1.1.4'
N N 0.0061 0.0033 'International Tables Vol C Tables 4.2.6.8 and 6.1.1.4'
O O 0.0106 0.0060 'International Tables Vol C Tables 4.2.6.8 and 6.1.1.4'
S S 0.1246 0.1234 'International Tables Vol C Tables 4.2.6.8 and 6.1.1.4'

loop_
_geom_angle_atom_site_label_1
_geom_angle_atom_site_label_2
_geom_angle_atom_site_label_3
_geom_angle
_geom_angle_site_symmetry_1
_geom_angle_site_symmetry_3
N2 C1 N1 111.1(3) . .
N2 C1 C5 123.5(3) . .
N1 C1 C5 125.4(3) . .
N1 C2 H2A 109.5 . .
N1 C2 H2B 109.5 . .
H2A C2 H2B 109.5 . .
N1 C2 H2C 109.5 . .
H2A C2 H2C 109.5 . .
H2B C2 H2C 109.5 . .
N1 C3 C4 106.1(3) . .
N1 C3 H3 126.9 . .
C4 C3 H3 126.9 . .
N2 C4 C3 109.6(3) . .
N2 C4 H4 125.2 . .
C3 C4 H4 125.2 . .
N3 C5 C1 118.1(3) . .
N3 C5 H5 121.0 . .
C1 C5 H5 121.0 . .
N4 C6 C7 121.8(3) . .
N4 C6 H6 119.1 . .
C7 C6 H6 119.1 . .
N6 C7 N5 110.4(2) . .
N6 C7 C6 122.7(3) . .
N5 C7 C6 126.9(3) . .
N5 C8 H8A 109.5 . .
N5 C8 H8B 109.5 . .
H8A C8 H8B 109.5 . .
N5 C8 H8C 109.5 . .
H8A C8 H8C 109.5 . .
H8B C8 H8C 109.5 . .
N5 C9 C10 106.8(3) . .
N5 C9 H9 126.6 . .
C10 C9 H9 126.6 . .
C9 C10 N6 109.1(3) . .
C9 C10 H10 125.4 . .
N6 C10 H10 125.4 . .
N8 C11 N7 110.3(3) . .
N8 C11 C15 122.3(3) . .
N7 C11 C15 127.4(3) . .
N7 C12 H12A 109.5 . .
N7 C12 H12B 109.5 . .
H12A C12 H12B 109.5 . .
N7 C12 H12C 109.5 . .
H12A C12 H12C 109.5 . .
H12B C12 H12C 109.5 . .
C14 C13 N7 106.4(3) . .
C14 C13 H13 126.8 . .
N7 C13 H13 126.8 . .
C13 C14 N8 109.7(3) . .
C13 C14 H14 125.1 . .
N8 C14 H14 125.1 . .
N9 C15 C11 121.8(3) . .
N9 C15 H15 119.1 . .
C11 C15 H15 119.1 . .
N10 C16 C17 118.4(3) . .
N10 C16 H16 120.8 . .
C17 C16 H16 120.8 . .
N12 C17 N11 111.4(3) . .
N12 C17 C16 123.6(3) . .
N11 C17 C16 125.1(3) . .
N11 C18 H18A 109.5 . .
N11 C18 H18B 109.5 . .
H18A C18 H18B 109.5 . .
N11 C18 H18C 109.5 . .
H18A C18 H18C 109.5 . .
H18B C18 H18C 109.5 . .
C20 C19 N11 106.0(3) . .
C20 C19 H19 127.0 . .
N11 C19 H19 127.0 . .
N12 C20 C19 110.5(3) . .
N12 C20 H20 124.8 . .
C19 C20 H20 124.8 . .
F1 C21 F3 108.8(3) . .
F1 C21 F2 106.7(3) . .
F3 C21 F2 107.3(3) . .
F1 C21 S1 111.0(3) . .
F3 C21 S1 111.6(3) . .
F2 C21 S1 111.2(3) . .
F5 C22 F6 108.4(3) . .
F5 C22 F4 107.0(3) . .
F6 C22 F4 106.1(3) . .
F5 C22 S2 112.0(3) . .
F6 C22 S2 111.7(2) . .
F4 C22 S2 111.3(2) . .
N8 Ag1 N10 165.25(10) . 2_566
N8 Ag1 N12 119.28(9) . 2_566
N10 Ag1 N12 73.16(9) 2_566 2_566
N6 Ag2 N3 158.08(9) 1_444 2_666
N6 Ag2 N2 120.81(9) 1_444 2_666
N3 Ag2 N2 72.77(9) 2_666 2_666
C1 N1 C3 107.2(2) . .
C1 N1 C2 127.9(3) . .
C3 N1 C2 124.9(3) . .
C1 N2 C4 105.9(3) . .
C1 N2 Ag2 108.45(19) . 2_666
C4 N2 Ag2 145.6(2) . 2_666
C5 N3 N4 112.4(2) . .
C5 N3 Ag2 117.3(2) . 2_666
N4 N3 Ag2 130.21(18) . 2_666
C6 N4 N3 112.1(2) . .
C7 N5 C9 107.6(2) . .
C7 N5 C8 127.7(3) . .
C9 N5 C8 124.6(2) . .
C7 N6 C10 106.1(2) . .
C7 N6 Ag2 131.22(19) . 1_666
C10 N6 Ag2 122.4(2) . 1_666
C11 N7 C13 107.6(2) . .
C11 N7 C12 128.1(3) . .
C13 N7 C12 124.3(3) . .
C11 N8 C14 106.0(3) . .
C11 N8 Ag1 129.4(2) . .
C14 N8 Ag1 124.4(2) . .
C15 N9 N10 112.4(2) . .
C16 N10 N9 111.6(2) . .
C16 N10 Ag1 118.02(19) . 2_566
N9 N10 Ag1 130.22(19) . 2_566
C17 N11 C19 106.9(2) . .
C17 N11 C18 127.7(3) . .
C19 N11 C18 125.2(3) . .
C17 N12 C20 105.3(2) . .
C17 N12 Ag1 106.78(19) . 2_566
C20 N12 Ag1 147.8(2) . 2_566
O1 S1 O3 116.78(15) . .
O1 S1 O2 113.90(16) . .
O3 S1 O2 114.76(16) . .
O1 S1 C21 103.72(16) . .
O3 S1 C21 103.22(16) . .
O2 S1 C21 101.79(19) . .
O6 S2 O5 114.63(16) . .
O6 S2 O4 116.36(17) . .
O5 S2 O4 113.90(15) . .
O6 S2 C22 102.43(15) . .
O5 S2 C22 104.02(16) . .
O4 S2 C22 103.10(16) . .

loop_
_geom_bond_atom_site_label_1
_geom_bond_atom_site_label_2
_geom_bond_distance
_geom_bond_site_symmetry_2
C1 N2 1.332(4) .
C1 N1 1.355(4) .
C1 C5 1.451(4) .
C2 N1 1.466(4) .
C2 H2A 0.9800 .
C2 H2B 0.9800 .
C2 H2C 0.9800 .
C3 N1 1.366(4) .
C3 C4 1.379(4) .
C3 H3 0.9500 .
C4 N2 1.363(4) .
C4 H4 0.9500 .
C5 N3 1.287(4) .
C5 H5 0.9500 .
C6 N4 1.287(4) .
C6 C7 1.444(4) .
C6 H6 0.9500 .
C7 N6 1.334(4) .
C7 N5 1.358(4) .
C8 N5 1.472(4) .
C8 H8A 0.9800 .
C8 H8B 0.9800 .
C8 H8C 0.9800 .
C9 N5 1.364(4) .
C9 C10 1.365(4) .
C9 H9 0.9500 .
C10 N6 1.378(4) .
C10 H10 0.9500 .
C11 N8 1.338(4) .
C11 N7 1.354(4) .
C11 C15 1.442(4) .
C12 N7 1.471(4) .
C12 H12A 0.9800 .
C12 H12B 0.9800 .
C12 H12C 0.9800 .
C13 C14 1.361(5) .
C13 N7 1.366(4) .
C13 H13 0.9500 .
C14 N8 1.368(4) .
C14 H14 0.9500 .
C15 N9 1.280(4) .
C15 H15 0.9500 .
C16 N10 1.299(4) .
C16 C17 1.445(4) .
C16 H16 0.9500 .
C17 N12 1.333(4) .
C17 N11 1.361(4) .
C18 N11 1.465(4) .
C18 H18A 0.9800 .
C18 H18B 0.9800 .
C18 H18C 0.9800 .
C19 C20 1.370(4) .
C19 N11 1.370(4) .
C19 H19 0.9500 .
C20 N12 1.364(4) .
C20 H20 0.9500 .
C21 F1 1.315(4) .
C21 F3 1.335(4) .
C21 F2 1.340(5) .
C21 S1 1.823(4) .
C22 F5 1.332(4) .
C22 F6 1.338(4) .
C22 F4 1.346(4) .
C22 S2 1.806(3) .
Ag1 N8 2.152(2) .
Ag1 N10 2.231(2) 2_566
Ag1 N12 2.456(3) 2_566
Ag2 N6 2.170(2) 1_444
Ag2 N3 2.284(2) 2_666
Ag2 N2 2.418(3) 2_666
N2 Ag2 2.418(3) 2_666
N3 N4 1.403(3) .
N3 Ag2 2.284(2) 2_666
N6 Ag2 2.170(2) 1_666
N9 N10 1.401(3) .
N10 Ag1 2.231(2) 2_566
N12 Ag1 2.456(3) 2_566
O1 S1 1.438(2) .
O2 S1 1.453(3) .
O3 S1 1.445(2) .
O4 S2 1.437(2) .
O5 S2 1.435(2) .
O6 S2 1.433(2) .
